data_1550646
loop_
_publ_author_name
'El-Hiti, Gamal A.'
'Abdel-Wahab, Bakr F.'
'Alqahtani, Alaa'
'Hegazy, Amany S.'
'Kariuki, Benson M.'

_publ_section_title
;
 2-[3-(4-Chlorophenyl)-5-(4-fluorophenyl)-4,5-dihydro-1<i>H</i>-pyrazol-1-yl]-8<i>H</i>-indeno[1,2-<i>d</i>]thiazole
;
_journal_coeditor_code LH4044
_journal_issue 2
_journal_name_full IUCrData
_journal_page_first x190218
_journal_paper_doi 10.1107/S2414314619002189
_journal_volume 4
_journal_year 2019
_chemical_formula_iupac 'C25 H17 Cl F N3 S'
_chemical_formula_moiety 'C25 H17 Cl F N3 S'
_chemical_formula_sum 'C25 H17 Cl F N3 S'
_chemical_formula_weight 445.92
_chemical_name_systematic
2-[3-(4-Chlorophenyl)-5-(4-fluorophenyl)-4,5-dihydro-1<i>H</i>-pyrazol-1-yl]-8<i>H</i>-indeno[1,2-<i>d</i>]thiazole
_space_group_crystal_system monoclinic
_space_group_IT_number 14
_space_group_name_Hall '-P 2ybc'
_space_group_name_H-M_alt 'P 1 21/c 1'
_symmetry_space_group_name_Hall '-P 2ybc'
_symmetry_space_group_name_H-M 'P 1 21/c 1'
_atom_sites_solution_hydrogens geom
_audit_creation_method SHELXL-2018/1
_cell_angle_alpha 90
_cell_angle_beta 100.303(6)
_cell_angle_gamma 90
_cell_formula_units_Z 4
_cell_length_a 11.6975(6)
_cell_length_b 11.0671(5)
_cell_length_c 16.5395(10)
_cell_measurement_reflns_used 5333
_cell_measurement_temperature 296(2)
_cell_measurement_theta_max 27.2980
_cell_measurement_theta_min 3.9490
_cell_volume 2106.6(2)
_computing_cell_refinement
;
CrysAlis PRO (Rigaku OD, 2015)
;
_computing_data_collection
;
CrysAlis PRO (Rigaku OD, 2015)
;
_computing_data_reduction
;
CrysAlis PRO (Rigaku OD, 2015)
;
_computing_molecular_graphics
;
ORTEP-3 for Windows and WinGX (Farrugia, 2012)
;
_computing_publication_material
;
<i>CHEMDRAW Ultra</i> (Cambridge Soft, 2001)
;
_computing_structure_refinement
;
SHELXL2018 (Sheldrick, 2015)
;
_computing_structure_solution
;
SHELXS97 (Sheldrick, 2008)
;
_diffrn_ambient_temperature 296(2)
_diffrn_measured_fraction_theta_full 0.998
_diffrn_measured_fraction_theta_max 0.879
_diffrn_measurement_device_type 'Rigaku Oxford Diffraction SuperNova, Dual, Cu at zero, Atlas'
_diffrn_measurement_method '\w scans'
_diffrn_radiation_type MoK\a
_diffrn_radiation_wavelength 0.71073
_diffrn_reflns_av_R_equivalents 0.0426
_diffrn_reflns_av_unetI/netI 0.0374
_diffrn_reflns_limit_h_max 15
_diffrn_reflns_limit_h_min -15
_diffrn_reflns_limit_k_max 13
_diffrn_reflns_limit_k_min -15
_diffrn_reflns_limit_l_max 22
_diffrn_reflns_limit_l_min -22
_diffrn_reflns_number 21492
_diffrn_reflns_theta_full 25.242
_diffrn_reflns_theta_max 29.984
_diffrn_reflns_theta_min 3.348
_diffrn_standards_decay_% 0
_diffrn_standards_interval_count 0
_diffrn_standards_interval_time 0
_diffrn_standards_number 0
_exptl_absorpt_coefficient_mu 0.307
_exptl_absorpt_correction_T_max 0.998
_exptl_absorpt_correction_T_min 0.989
_exptl_absorpt_correction_type gaussian
_exptl_absorpt_process_details
;
(CrysAlisPro; Rigaku OD, 2015)
;
_exptl_crystal_colour colourless
_exptl_crystal_density_diffrn 1.406
_exptl_crystal_description plate
_exptl_crystal_F_000 920
_exptl_crystal_size_max 0.444
_exptl_crystal_size_mid 0.319
_exptl_crystal_size_min 0.057
_refine_diff_density_max 0.250
_refine_diff_density_min -0.217
_refine_ls_extinction_method none
_refine_ls_goodness_of_fit_ref 1.033
_refine_ls_hydrogen_treatment constr
_refine_ls_matrix_type full
_refine_ls_number_parameters 280
_refine_ls_number_reflns 5397
_refine_ls_number_restraints 0
_refine_ls_restrained_S_all 1.033
_refine_ls_R_factor_all 0.0839
_refine_ls_R_factor_gt 0.0484
_refine_ls_shift/su_max 0.000
_refine_ls_shift/su_mean 0.000
_refine_ls_structure_factor_coef Fsqd
_refine_ls_weighting_details 'w=1/[\s^2^(Fo^2^)+(0.0434P)^2^+0.7878P] where P=(Fo^2^+2Fc^2^)/3'
_refine_ls_weighting_scheme calc
_refine_ls_wR_factor_gt 0.1076
_refine_ls_wR_factor_ref 0.1288
_reflns_number_gt 3547
_reflns_number_total 5397
_reflns_threshold_expression 'I > 2\s(I)'
_cod_data_source_file lh4044sup1.cif
_cod_data_source_block I
_cod_database_code 1550646
_shelx_space_group_comment
;
The symmetry employed for this shelxl refinement is uniquely defined
by the following loop, which should always be used as a source of
symmetry information in preference to the above space-group names.
They are only intended as comments.
;
_shelx_estimated_absorpt_t_min 0.876
_shelx_estimated_absorpt_t_max 0.983

loop_
_space_group_symop_operation_xyz
'x, y, z'
'-x, y+1/2, -z+1/2'
'-x, -y, -z'
'x, -y-1/2, z-1/2'

loop_
_atom_site_type_symbol
_atom_site_label
_atom_site_fract_x
_atom_site_fract_y
_atom_site_fract_z
_atom_site_U_iso_or_equiv
_atom_site_adp_type
_atom_site_calc_flag
_atom_site_occupancy
C C1 0.36830(18) -0.00576(17) -0.10974(13) 0.0483(5) Uani d 1
C C2 0.44396(17) 0.08820(17) -0.10383(13) 0.0462(5) Uani d 1
C C3 0.52516(17) 0.06919(17) -0.15981(12) 0.0464(5) Uani d 1
C C4 0.49318(18) -0.03929(17) -0.20216(13) 0.0475(5) Uani d 1
C C5 0.3909(2) -0.09670(18) -0.17192(14) 0.0538(5) Uani d 1
H H5A 0.324551 -0.105536 -0.215951 0.065 Uiso calc 1
H H5B 0.411204 -0.174911 -0.146943 0.065 Uiso calc 1
C C6 0.61892(19) 0.13560(19) -0.17651(14) 0.0544(5) Uani d 1
H H6 0.641714 0.206470 -0.147914 0.065 Uiso calc 1
C C7 0.6778(2) 0.0942(2) -0.23659(15) 0.0624(6) Uani d 1
H H7 0.740834 0.137899 -0.248192 0.075 Uiso calc 1
C C8 0.6448(2) -0.0103(2) -0.27944(15) 0.0624(6) Uani d 1
H H8 0.684815 -0.035674 -0.320197 0.075 Uiso calc 1
C C9 0.5523(2) -0.0782(2) -0.26226(14) 0.0575(6) Uani d 1
H H9 0.530384 -0.149161 -0.291019 0.069 Uiso calc 1
C C10 0.34436(18) 0.15028(16) -0.01316(13) 0.0471(5) Uani d 1
C C11 0.35404(19) 0.33553(17) 0.07738(13) 0.0514(5) Uani d 1
H H11 0.439164 0.333925 0.086955 0.062 Uiso calc 1
C C12 0.3099(2) 0.33867(18) 0.15953(13) 0.0540(5) Uani d 1
H H12A 0.371666 0.320498 0.205330 0.065 Uiso calc 1
H H12B 0.276437 0.416657 0.168531 0.065 Uiso calc 1
C C13 0.21881(18) 0.24094(17) 0.14765(13) 0.0497(5) Uani d 1
C C14 0.30859(17) 0.44092(17) 0.02312(12) 0.0448(4) Uani d 1
C C15 0.37269(18) 0.54709(18) 0.02780(13) 0.0483(5) Uani d 1
H H15 0.446141 0.549470 0.060477 0.058 Uiso calc 1
C C16 0.32965(19) 0.64896(18) -0.01498(14) 0.0530(5) Uani d 1
H H16 0.373157 0.719698 -0.011724 0.064 Uiso calc 1
C C17 0.2220(2) 0.6434(2) -0.06206(14) 0.0569(6) Uani d 1
C C18 0.1550(2) 0.5415(2) -0.06839(15) 0.0623(6) Uani d 1
H H18 0.081432 0.540603 -0.100926 0.075 Uiso calc 1
C C19 0.19912(19) 0.4400(2) -0.02540(14) 0.0553(5) Uani d 1
H H19 0.154650 0.369904 -0.029061 0.066 Uiso calc 1
C C20 0.13608(18) 0.21879(18) 0.20216(13) 0.0495(5) Uani d 1
C C21 0.1378(2) 0.2885(2) 0.27216(14) 0.0600(6) Uani d 1
H H21 0.193419 0.348873 0.284704 0.072 Uiso calc 1
C C22 0.0585(2) 0.2697(2) 0.32356(15) 0.0647(6) Uani d 1
H H22 0.059898 0.317708 0.369871 0.078 Uiso calc 1
C C24 -0.0221(2) 0.1798(2) 0.30554(15) 0.0591(6) Uani d 1
C C25 -0.0244(2) 0.1081(2) 0.23778(17) 0.0673(6) Uani d 1
H H25 -0.078825 0.046278 0.226694 0.081 Uiso calc 1
C C26 0.0535(2) 0.1274(2) 0.18630(15) 0.0632(6) Uani d 1
H H26 0.051152 0.078706 0.140185 0.076 Uiso calc 1
N N1 0.43084(15) 0.17969(14) -0.04911(11) 0.0488(4) Uani d 1
N N2 0.30655(17) 0.21900(15) 0.04455(12) 0.0582(5) Uani d 1
N N3 0.22147(16) 0.17424(15) 0.08447(12) 0.0529(4) Uani d 1
F F1 0.17949(14) 0.74318(13) -0.10484(10) 0.0883(5) Uani d 1
Cl Cl1 -0.12023(6) 0.15339(7) 0.37082(5) 0.0860(2) Uani d 1
S S1 0.27382(5) 0.01232(4) -0.04205(3) 0.05072(16) Uani d 1

loop_
_atom_site_aniso_label
_atom_site_aniso_U_11
_atom_site_aniso_U_22
_atom_site_aniso_U_33
_atom_site_aniso_U_12
_atom_site_aniso_U_13
_atom_site_aniso_U_23
C1 0.0528(12) 0.0401(10) 0.0530(12) 0.0004(9) 0.0120(10) -0.0012(9)
C2 0.0492(11) 0.0405(10) 0.0490(11) 0.0013(8) 0.0090(9) 0.0003(9)
C3 0.0492(11) 0.0431(10) 0.0466(11) 0.0056(9) 0.0080(9) 0.0056(9)
C4 0.0545(12) 0.0413(10) 0.0464(11) 0.0058(9) 0.0084(9) 0.0033(9)
C5 0.0631(13) 0.0428(11) 0.0560(13) 0.0009(10) 0.0123(11) -0.0032(9)
C6 0.0576(13) 0.0480(11) 0.0594(14) -0.0001(10) 0.0154(11) 0.0005(10)
C7 0.0642(14) 0.0611(14) 0.0668(15) 0.0035(11) 0.0247(12) 0.0086(12)
C8 0.0743(16) 0.0621(14) 0.0560(14) 0.0138(12) 0.0260(12) 0.0073(11)
C9 0.0729(15) 0.0490(12) 0.0520(13) 0.0080(11) 0.0153(12) -0.0003(10)
C10 0.0531(12) 0.0372(9) 0.0520(12) -0.0001(8) 0.0122(10) -0.0003(9)
C11 0.0544(12) 0.0423(10) 0.0591(13) -0.0048(9) 0.0149(10) -0.0069(9)
C12 0.0653(14) 0.0468(11) 0.0499(12) -0.0032(10) 0.0106(11) -0.0019(9)
C13 0.0553(12) 0.0419(10) 0.0520(12) 0.0014(9) 0.0103(10) -0.0012(9)
C14 0.0474(11) 0.0453(10) 0.0441(11) -0.0066(8) 0.0148(9) -0.0082(8)
C15 0.0460(11) 0.0515(11) 0.0489(12) -0.0086(9) 0.0128(9) -0.0069(9)
C16 0.0599(13) 0.0466(11) 0.0557(13) -0.0113(10) 0.0191(11) -0.0031(10)
C17 0.0667(14) 0.0527(12) 0.0525(13) 0.0027(11) 0.0141(11) 0.0022(10)
C18 0.0561(13) 0.0701(15) 0.0568(14) -0.0075(11) -0.0007(11) -0.0016(12)
C19 0.0555(12) 0.0529(12) 0.0574(13) -0.0152(10) 0.0097(11) -0.0070(10)
C20 0.0552(12) 0.0435(10) 0.0503(12) 0.0047(9) 0.0108(10) 0.0026(9)
C21 0.0714(15) 0.0521(12) 0.0591(14) -0.0044(11) 0.0186(12) -0.0020(11)
C22 0.0825(17) 0.0596(14) 0.0559(14) 0.0024(12) 0.0231(13) -0.0005(11)
C24 0.0531(13) 0.0668(14) 0.0605(14) 0.0118(11) 0.0187(11) 0.0170(12)
C25 0.0587(14) 0.0705(15) 0.0743(17) -0.0080(12) 0.0163(13) 0.0031(13)
C26 0.0623(14) 0.0668(14) 0.0622(15) -0.0082(11) 0.0164(12) -0.0100(12)
N1 0.0522(10) 0.0406(8) 0.0554(10) -0.0033(7) 0.0143(8) -0.0059(7)
N2 0.0699(12) 0.0414(9) 0.0705(12) -0.0104(8) 0.0324(10) -0.0115(8)
N3 0.0598(11) 0.0432(9) 0.0601(11) -0.0049(8) 0.0224(9) -0.0049(8)
F1 0.0987(11) 0.0689(9) 0.0919(12) 0.0080(8) 0.0023(9) 0.0216(8)
Cl1 0.0753(4) 0.1069(6) 0.0848(5) 0.0073(4) 0.0388(4) 0.0210(4)
S1 0.0565(3) 0.0401(3) 0.0580(3) -0.0045(2) 0.0169(3) -0.0028(2)

loop_
_atom_type_symbol
_atom_type_description
_atom_type_scat_dispersion_real
_atom_type_scat_dispersion_imag
_atom_type_scat_source
C C 0.0033 0.0016 'International Tables Vol C Tables 4.2.6.8 and 6.1.1.4'
H H 0.0000 0.0000 'International Tables Vol C Tables 4.2.6.8 and 6.1.1.4'
N N 0.0061 0.0033 'International Tables Vol C Tables 4.2.6.8 and 6.1.1.4'
S S 0.1246 0.1234 'International Tables Vol C Tables 4.2.6.8 and 6.1.1.4'
F F 0.0171 0.0103 'International Tables Vol C Tables 4.2.6.8 and 6.1.1.4'
Cl Cl 0.1484 0.1585 'International Tables Vol C Tables 4.2.6.8 and 6.1.1.4'

loop_
_geom_angle_atom_site_label_1
_geom_angle_atom_site_label_2
_geom_angle_atom_site_label_3
_geom_angle
C2 C1 C5 111.81(19)
C2 C1 S1 110.52(15)
C5 C1 S1 137.66(16)
C1 C2 N1 117.39(19)
C1 C2 C3 109.55(18)
N1 C2 C3 133.06(18)
C6 C3 C4 120.1(2)
C6 C3 C2 132.74(19)
C4 C3 C2 107.13(17)
C9 C4 C3 120.2(2)
C9 C4 C5 129.37(19)
C3 C4 C5 110.41(18)
C1 C5 C4 101.07(17)
C1 C5 H5A 111.6
C4 C5 H5A 111.6
C1 C5 H5B 111.6
C4 C5 H5B 111.6
H5A C5 H5B 109.4
C7 C6 C3 118.7(2)
C7 C6 H6 120.7
C3 C6 H6 120.7
C8 C7 C6 121.2(2)
C8 C7 H7 119.4
C6 C7 H7 119.4
C7 C8 C9 120.5(2)
C7 C8 H8 119.8
C9 C8 H8 119.8
C4 C9 C8 119.3(2)
C4 C9 H9 120.4
C8 C9 H9 120.4
N1 C10 N2 123.99(18)
N1 C10 S1 117.21(15)
N2 C10 S1 118.80(16)
N2 C11 C14 112.88(18)
N2 C11 C12 100.47(16)
C14 C11 C12 111.69(17)
N2 C11 H11 110.5
C14 C11 H11 110.5
C12 C11 H11 110.5
C13 C12 C11 102.13(16)
C13 C12 H12A 111.3
C11 C12 H12A 111.3
C13 C12 H12B 111.3
C11 C12 H12B 111.3
H12A C12 H12B 109.2
N3 C13 C20 121.49(19)
N3 C13 C12 113.55(19)
C20 C13 C12 124.95(18)
C19 C14 C15 118.22(19)
C19 C14 C11 122.01(18)
C15 C14 C11 119.43(18)
C16 C15 C14 121.32(19)
C16 C15 H15 119.3
C14 C15 H15 119.3
C17 C16 C15 118.24(19)
C17 C16 H16 120.9
C15 C16 H16 120.9
F1 C17 C16 118.5(2)
F1 C17 C18 118.7(2)
C16 C17 C18 122.8(2)
C17 C18 C19 118.4(2)
C17 C18 H18 120.8
C19 C18 H18 120.8
C18 C19 C14 121.0(2)
C18 C19 H19 119.5
C14 C19 H19 119.5
C21 C20 C26 117.9(2)
C21 C20 C13 120.70(19)
C26 C20 C13 121.4(2)
C22 C21 C20 121.2(2)
C22 C21 H21 119.4
C20 C21 H21 119.4
C24 C22 C21 119.2(2)
C24 C22 H22 120.4
C21 C22 H22 120.4
C22 C24 C25 120.8(2)
C22 C24 Cl1 119.6(2)
C25 C24 Cl1 119.6(2)
C24 C25 C26 120.0(2)
C24 C25 H25 120.0
C26 C25 H25 120.0
C25 C26 C20 120.8(2)
C25 C26 H26 119.6
C20 C26 H26 119.6
C10 N1 C2 107.54(16)
C10 N2 N3 119.31(16)
C10 N2 C11 127.12(18)
N3 N2 C11 113.29(17)
C13 N3 N2 107.89(17)
C1 S1 C10 87.31(10)

loop_
_geom_bond_atom_site_label_1
_geom_bond_atom_site_label_2
_geom_bond_distance
C1 C2 1.358(3)
C1 C5 1.496(3)
C1 S1 1.720(2)
C2 N1 1.385(3)
C2 C3 1.455(3)
C3 C6 1.388(3)
C3 C4 1.406(3)
C4 C9 1.377(3)
C4 C5 1.516(3)
C5 H5A 0.9700
C5 H5B 0.9700
C6 C7 1.384(3)
C6 H6 0.9300
C7 C8 1.375(3)
C7 H7 0.9300
C8 C9 1.389(3)
C8 H8 0.9300
C9 H9 0.9300
C10 N1 1.303(3)
C10 N2 1.355(3)
C10 S1 1.7605(19)
C11 N2 1.469(2)
C11 C14 1.509(3)
C11 C12 1.538(3)
C11 H11 0.9800
C12 C13 1.506(3)
C12 H12A 0.9700
C12 H12B 0.9700
C13 N3 1.284(3)
C13 C20 1.457(3)
C14 C19 1.384(3)
C14 C15 1.389(3)
C15 C16 1.378(3)
C15 H15 0.9300
C16 C17 1.359(3)
C16 H16 0.9300
C17 F1 1.357(3)
C17 C18 1.366(3)
C18 C19 1.379(3)
C18 H18 0.9300
C19 H19 0.9300
C20 C21 1.388(3)
C20 C26 1.391(3)
C21 C22 1.382(3)
C21 H21 0.9300
C22 C24 1.367(3)
C22 H22 0.9300
C24 C25 1.369(3)
C24 Cl1 1.735(2)
C25 C26 1.371(3)
C25 H25 0.9300
C26 H26 0.9300
N2 N3 1.381(2)

loop_
_geom_hbond_atom_site_label_D
_geom_hbond_atom_site_label_H
_geom_hbond_atom_site_label_A
_geom_hbond_site_symmetry_A
_geom_hbond_distance_DH
_geom_hbond_distance_HA
_geom_hbond_distance_DA
_geom_hbond_angle_DHA
_geom_hbond_publ_flag
C16 H16 N1 3_665 0.93 2.59 3.392(3) 145.4 yes

_cod_database_fobs_code 1550646
